data_1520274
loop_
_publ_author_name
'Coles, Simon J.'
'Hursthouse, Michael B.'
'Motherwell, W.'

_publ_section_title
;
 C17H21NO4
;
_journal_name_full 'Crystal Structure Report Archive'
_journal_page_first 416
_journal_year 2008
_chemical_formula_sum 'C17 H21 N O4'
_chemical_formula_weight 303.35
_space_group_IT_number 20
_symmetry_cell_setting orthorhombic
_symmetry_space_group_name_Hall 'C 2c 2'
_symmetry_space_group_name_H-M 'C 2 2 21'
_atom_sites_solution_hydrogens geom
_atom_sites_solution_primary direct
_atom_sites_solution_secondary difmap
_cell_angle_alpha 90.00
_cell_angle_beta 90.00
_cell_angle_gamma 90.00
_cell_formula_units_Z 8
_cell_length_a 7.4019(2)
_cell_length_b 15.8155(3)
_cell_length_c 26.8034(4)
_cell_measurement_reflns_used 16202
_cell_measurement_temperature 120(2)
_cell_measurement_theta_max 27.48
_cell_measurement_theta_min 2.91
_cell_volume 3137.73(11)
_computing_cell_refinement 'DENZO, COLLECT'
_computing_data_reduction 'DENZO, COLLECT'
_computing_molecular_graphics 'PLATON (Spek, 2003)'
_computing_structure_refinement 'SHELXL-97 (Sheldrick, 1997)'
_computing_structure_solution 'SHELXS-97 (Sheldrick, 1997)'
_diffrn_ambient_temperature 120(2)
_diffrn_detector_area_resol_mean 9.091
_diffrn_measured_fraction_theta_full 0.992
_diffrn_measured_fraction_theta_max 0.992
_diffrn_measurement_device_type 'Bruker-Nonius KappaCCD Area Detector'
_diffrn_measurement_method '\f and \w scans'
_diffrn_radiation_monochromator graphite
_diffrn_radiation_source 'Bruker-Nonius FR591 rotating anode'
_diffrn_radiation_type MoK\a
_diffrn_radiation_wavelength 0.71073
_diffrn_reflns_av_R_equivalents 0.0493
_diffrn_reflns_av_sigmaI/netI 0.0280
_diffrn_reflns_limit_h_max 9
_diffrn_reflns_limit_h_min -9
_diffrn_reflns_limit_k_max 20
_diffrn_reflns_limit_k_min -20
_diffrn_reflns_limit_l_max 34
_diffrn_reflns_limit_l_min -34
_diffrn_reflns_number 28149
_diffrn_reflns_theta_full 27.50
_diffrn_reflns_theta_max 27.50
_diffrn_reflns_theta_min 2.99
_exptl_absorpt_coefficient_mu 0.091
_exptl_absorpt_correction_T_max 0.9820
_exptl_absorpt_correction_T_min 0.9644
_exptl_absorpt_correction_type multi-scan
_exptl_absorpt_process_details 'SADABS V2.10 (Sheldrick, G.M., 2003)'
_exptl_crystal_colour colourless
_exptl_crystal_density_diffrn 1.284
_exptl_crystal_density_method 'not measured'
_exptl_crystal_description block
_exptl_crystal_F_000 1296
_exptl_crystal_size_max 0.40
_exptl_crystal_size_mid 0.35
_exptl_crystal_size_min 0.20
_refine_diff_density_max 0.146
_refine_diff_density_min -0.153
_refine_diff_density_rms 0.037
_refine_ls_abs_structure_details 'Flack H D (1983), Acta Cryst. A39, 876-881'
_refine_ls_abs_structure_Flack -0.2(7)
_refine_ls_extinction_method none
_refine_ls_goodness_of_fit_ref 1.039
_refine_ls_hydrogen_treatment constr
_refine_ls_matrix_type full
_refine_ls_number_parameters 201
_refine_ls_number_reflns 3609
_refine_ls_number_restraints 0
_refine_ls_restrained_S_all 1.039
_refine_ls_R_factor_all 0.0375
_refine_ls_R_factor_gt 0.0339
_refine_ls_shift/su_max 0.002
_refine_ls_shift/su_mean 0.000
_refine_ls_structure_factor_coef Fsqd
_refine_ls_weighting_details 'calc w=1/[\s^2^(Fo^2^)+(0.0406P)^2^+0.8871P] where P=(Fo^2^+2Fc^2^)/3'
_refine_ls_weighting_scheme calc
_refine_ls_wR_factor_gt 0.0763
_refine_ls_wR_factor_ref 0.0784
_reflns_number_gt 3401
_reflns_number_total 3609
_reflns_threshold_expression >2sigma(I)
_cod_data_source_file eCrystal-416.cif
_cod_data_source_block 2007src1588
_cod_depositor_comments
;
Citation :
Coles, Simon J. and Hursthouse, Michael B. and Motherwell, W. (2008) 
University of Southampton, Crystal Structure Report Archive. 
(doi:10.5258/ecrystals/416)

More at:
http://ecrystals.chem.soton.ac.uk/416/

The following automatic conversions were performed:

'_symmetry_cell_setting' value 'Orthorhombic' changed to
'orthorhombic' according to the built-in table from CIF Core
dictionary named 'cif_core.dic' version 2.4.1 from 2010-06-29.

Automatic conversion script
Id: cif_fix_values 3392 2015-05-12 13:50:21Z andrius 
;
_cod_original_sg_symbol_H-M C222(1)
_cod_database_code 1520274

loop_
_symmetry_equiv_pos_as_xyz
'x, y, z'
'-x, -y, z+1/2'
'-x, y, -z+1/2'
'x, -y, -z'
'x+1/2, y+1/2, z'
'-x+1/2, -y+1/2, z+1/2'
'-x+1/2, y+1/2, -z+1/2'
'x+1/2, -y+1/2, -z'

loop_
_atom_site_label
_atom_site_type_symbol
_atom_site_fract_x
_atom_site_fract_y
_atom_site_fract_z
_atom_site_U_iso_or_equiv
_atom_site_adp_type
_atom_site_occupancy
_atom_site_symmetry_multiplicity
_atom_site_calc_flag
_atom_site_refinement_flags
_atom_site_disorder_assembly
_atom_site_disorder_group
C1 C 0.06806(18) 0.30001(8) 0.00241(5) 0.0244(2) Uani 1 1 d . . .
C2 C -0.0787(2) 0.40888(9) 0.04123(5) 0.0276(3) Uani 1 1 d . . .
H2A H -0.2105 0.3989 0.0437 0.033 Uiso 1 1 calc R . .
H2B H -0.0553 0.4702 0.0446 0.033 Uiso 1 1 calc R . .
C3 C 0.02238(17) 0.35917(7) 0.08153(4) 0.0204(2) Uani 1 1 d . . .
H3 H -0.0640 0.3418 0.1083 0.024 Uiso 1 1 calc R . .
C4 C 0.18511(18) 0.40459(7) 0.10508(4) 0.0214(2) Uani 1 1 d . . .
H4 H 0.2449 0.3637 0.1282 0.026 Uiso 1 1 calc R . .
C5 C 0.3255(2) 0.43115(9) 0.06629(5) 0.0287(3) Uani 1 1 d . . .
H5A H 0.2699 0.4700 0.0423 0.043 Uiso 1 1 calc R . .
H5B H 0.3701 0.3810 0.0487 0.043 Uiso 1 1 calc R . .
H5C H 0.4264 0.4595 0.0830 0.043 Uiso 1 1 calc R . .
C6 C 0.1222(2) 0.48019(8) 0.13639(5) 0.0333(3) Uani 1 1 d . . .
H6A H 0.2243 0.5023 0.1557 0.050 Uiso 1 1 calc R . .
H6B H 0.0264 0.4621 0.1592 0.050 Uiso 1 1 calc R . .
H6C H 0.0758 0.5245 0.1143 0.050 Uiso 1 1 calc R . .
C7 C 0.15418(17) 0.21121(7) 0.07375(4) 0.0201(2) Uani 1 1 d . . .
H7 H 0.2874 0.2131 0.0799 0.024 Uiso 1 1 calc R . .
C8 C 0.0756(2) 0.12689(8) 0.06064(4) 0.0258(3) Uani 1 1 d . . .
H8A H 0.1590 0.0781 0.0584 0.031 Uiso 1 1 calc R . .
H8B H -0.0264 0.1257 0.0367 0.031 Uiso 1 1 calc R . .
C9 C 0.04156(18) 0.16437(7) 0.11159(4) 0.0223(3) Uani 1 1 d . . .
H9 H -0.0827 0.1874 0.1170 0.027 Uiso 1 1 calc R . .
C10 C 0.1299(2) 0.12702(8) 0.15661(5) 0.0275(3) Uani 1 1 d . . .
H10A H 0.0480 0.0858 0.1728 0.033 Uiso 1 1 calc R . .
H10B H 0.2425 0.0974 0.1470 0.033 Uiso 1 1 calc R . .
C11 C 0.2312(2) 0.17364(8) 0.23578(5) 0.0282(3) Uani 1 1 d . . .
C12 C 0.27450(17) 0.24789(8) 0.26768(4) 0.0216(2) Uani 1 1 d . . .
C13 C 0.24390(18) 0.33035(7) 0.25156(5) 0.0234(3) Uani 1 1 d . . .
H13 H 0.1930 0.3405 0.2196 0.028 Uiso 1 1 calc R . .
C14 C 0.2882(2) 0.39778(9) 0.28252(5) 0.0282(3) Uani 1 1 d . . .
H14 H 0.2681 0.4542 0.2718 0.034 Uiso 1 1 calc R . .
C15 C 0.3620(2) 0.38210(9) 0.32927(5) 0.0297(3) Uani 1 1 d . . .
H15 H 0.3925 0.4282 0.3503 0.036 Uiso 1 1 calc R . .
C16 C 0.39171(17) 0.30006(9) 0.34561(4) 0.0267(3) Uani 1 1 d . . .
H16 H 0.4415 0.2901 0.3778 0.032 Uiso 1 1 calc R . .
C17 C 0.34835(18) 0.23257(9) 0.31479(4) 0.0247(3) Uani 1 1 d . . .
H17 H 0.3688 0.1762 0.3257 0.030 Uiso 1 1 calc R . .
N1 N 0.07447(15) 0.28509(6) 0.05216(3) 0.0204(2) Uani 1 1 d . . .
O1 O 0.11912(14) 0.25524(7) -0.03147(3) 0.0334(2) Uani 1 1 d . . .
O2 O -0.00880(13) 0.37737(6) -0.00587(3) 0.0287(2) Uani 1 1 d . . .
O3 O 0.16993(13) 0.19603(6) 0.19051(3) 0.0246(2) Uani 1 1 d . . .
O4 O 0.2486(2) 0.10128(6) 0.24871(5) 0.0579(4) Uani 1 1 d . . .

loop_
_atom_site_aniso_label
_atom_site_aniso_U_11
_atom_site_aniso_U_22
_atom_site_aniso_U_33
_atom_site_aniso_U_23
_atom_site_aniso_U_13
_atom_site_aniso_U_12
C1 0.0259(6) 0.0233(6) 0.0241(6) -0.0017(5) -0.0035(5) -0.0043(5)
C2 0.0286(7) 0.0250(6) 0.0292(6) -0.0025(5) -0.0037(5) 0.0027(5)
C3 0.0230(6) 0.0155(5) 0.0225(6) -0.0010(4) 0.0019(5) 0.0006(4)
C4 0.0278(6) 0.0185(5) 0.0180(5) 0.0006(4) -0.0012(5) -0.0026(5)
C5 0.0311(7) 0.0299(7) 0.0251(6) 0.0042(5) -0.0017(5) -0.0097(6)
C6 0.0432(9) 0.0244(7) 0.0323(7) -0.0091(5) -0.0023(6) -0.0009(6)
C7 0.0213(5) 0.0171(6) 0.0219(5) -0.0014(4) 0.0013(5) -0.0015(5)
C8 0.0336(7) 0.0187(6) 0.0250(6) -0.0040(5) 0.0015(5) -0.0044(5)
C9 0.0244(7) 0.0192(5) 0.0233(6) -0.0014(5) 0.0028(5) -0.0029(5)
C10 0.0391(8) 0.0178(6) 0.0256(6) -0.0008(5) -0.0008(6) -0.0011(5)
C11 0.0363(7) 0.0224(6) 0.0260(6) 0.0044(5) -0.0021(6) -0.0009(5)
C12 0.0212(6) 0.0224(6) 0.0210(5) 0.0026(4) 0.0028(5) -0.0009(5)
C13 0.0247(6) 0.0247(6) 0.0209(5) 0.0030(5) 0.0020(5) 0.0006(5)
C14 0.0359(8) 0.0221(6) 0.0266(6) 0.0021(5) 0.0011(5) 0.0005(5)
C15 0.0312(7) 0.0336(7) 0.0244(6) -0.0040(5) 0.0010(5) -0.0031(6)
C16 0.0232(6) 0.0376(7) 0.0193(6) 0.0024(5) 0.0004(5) -0.0019(5)
C17 0.0229(6) 0.0276(7) 0.0235(6) 0.0071(5) 0.0040(5) -0.0003(5)
N1 0.0262(5) 0.0161(5) 0.0189(5) -0.0021(4) 0.0001(4) -0.0006(4)
O1 0.0459(6) 0.0336(5) 0.0206(4) -0.0061(4) -0.0005(4) 0.0012(5)
O2 0.0363(5) 0.0262(5) 0.0236(4) 0.0005(3) -0.0074(4) 0.0010(4)
O3 0.0336(5) 0.0185(4) 0.0216(4) 0.0007(3) -0.0024(4) -0.0010(4)
O4 0.1115(12) 0.0198(5) 0.0426(6) 0.0066(5) -0.0302(7) -0.0012(7)

loop_
_atom_type_symbol
_atom_type_description
_atom_type_scat_dispersion_real
_atom_type_scat_dispersion_imag
_atom_type_scat_source
C C 0.0033 0.0016 'International Tables Vol C Tables 4.2.6.8 and 6.1.1.4'
H H 0.0000 0.0000 'International Tables Vol C Tables 4.2.6.8 and 6.1.1.4'
N N 0.0061 0.0033 'International Tables Vol C Tables 4.2.6.8 and 6.1.1.4'
O O 0.0106 0.0060 'International Tables Vol C Tables 4.2.6.8 and 6.1.1.4'

loop_
_geom_angle_atom_site_label_1
_geom_angle_atom_site_label_2
_geom_angle_atom_site_label_3
_geom_angle
_geom_angle_site_symmetry_1
_geom_angle_site_symmetry_3
O1 C1 N1 128.68(13) . .
O1 C1 O2 122.05(12) . .
N1 C1 O2 109.28(11) . .
O2 C2 C3 105.24(10) . .
N1 C3 C2 99.23(9) . .
N1 C3 C4 112.86(10) . .
C2 C3 C4 115.61(10) . .
C5 C4 C6 111.36(11) . .
C5 C4 C3 112.43(10) . .
C6 C4 C3 110.56(11) . .
N1 C7 C8 118.17(10) . .
N1 C7 C9 116.45(10) . .
C8 C7 C9 60.34(8) . .
C7 C8 C9 60.18(8) . .
C10 C9 C7 119.71(12) . .
C10 C9 C8 120.16(11) . .
C7 C9 C8 59.48(8) . .
O3 C10 C9 107.32(10) . .
O4 C11 O3 123.20(13) . .
O4 C11 C12 124.22(12) . .
O3 C11 C12 112.57(10) . .
C13 C12 C17 120.43(12) . .
C13 C12 C11 121.74(11) . .
C17 C12 C11 117.83(11) . .
C14 C13 C12 119.67(12) . .
C15 C14 C13 119.60(13) . .
C16 C15 C14 120.94(13) . .
C15 C16 C17 119.67(12) . .
C16 C17 C12 119.69(12) . .
C1 N1 C7 123.68(10) . .
C1 N1 C3 112.39(10) . .
C7 N1 C3 123.00(9) . .
C1 O2 C2 108.30(9) . .
C11 O3 C10 115.87(10) . .

loop_
_geom_bond_atom_site_label_1
_geom_bond_atom_site_label_2
_geom_bond_distance
_geom_bond_site_symmetry_2
C1 O1 1.2120(16) .
C1 N1 1.3548(16) .
C1 O2 1.3675(16) .
C2 O2 1.4527(16) .
C2 C3 1.5312(17) .
C3 N1 1.4632(14) .
C3 C4 1.5380(16) .
C4 C5 1.5286(18) .
C4 C6 1.5332(17) .
C7 N1 1.4313(15) .
C7 C8 1.4969(16) .
C7 C9 1.5074(16) .
C8 C9 1.5099(16) .
C9 C10 1.4943(18) .
C10 O3 1.4506(15) .
C11 O4 1.2026(15) .
C11 O3 1.3429(15) .
C11 C12 1.4876(17) .
C12 C13 1.3923(16) .
C12 C17 1.3972(17) .
C13 C14 1.3904(18) .
C14 C15 1.3894(18) .
C15 C16 1.387(2) .
C16 C17 1.3874(19) .
